data_9004907
loop_
_publ_author_name
'Paar, W. H.'
'Topa, D.'
'Makovicky, E.'
'Culetto, F. J.'

_publ_section_title
;Milotaite, PdSbSe, a new palladium mineral species from Predborice, Czech
 Republic Sample: synthetic analog to milotaite
;
_journal_name_full 'The Canadian Mineralogist'
_journal_page_first 689
_journal_page_last 694
_journal_paper_doi 10.2113/gscanmin.43.2.689
_journal_volume 43
_journal_year 2005
_chemical_formula_sum 'Pd Sb Se'
_chemical_name_mineral Milotaite
_space_group_IT_number 198
_symmetry_space_group_name_Hall 'P 2ac 2ab 3'
_symmetry_space_group_name_H-M 'P 21 3'
_cell_angle_alpha 90
_cell_angle_beta 90
_cell_angle_gamma 90
_cell_length_a 6.3181
_cell_length_b 6.3181
_cell_length_c 6.3181
_cell_formula_units_Z 4
_cell_volume 252.208
_database_code_amcsd 0006003
_exptl_crystal_density_diffrn 8.089
_cod_database_code 9004907

loop_
_space_group_symop_operation_xyz
x,y,z
1/2-z,-x,1/2+y
-z,1/2+x,1/2-y
1/2+z,1/2-x,-y
z,x,y
1/2+y,1/2-z,-x
1/2-y,-z,1/2+x
-y,1/2+z,1/2-x
y,z,x
-x,1/2+y,1/2-z
1/2+x,1/2-y,-z
1/2-x,-y,1/2+z

loop_
_atom_site_aniso_label
_atom_site_aniso_U_11
_atom_site_aniso_U_22
_atom_site_aniso_U_33
_atom_site_aniso_U_12
_atom_site_aniso_U_13
_atom_site_aniso_U_23
Pd 0.00880 0.00880 0.00880 -0.00010 -0.00010 0.00010
Sb 0.00960 0.00960 0.00960 0.00110 0.00110 0.00110
Se 0.01040 0.01040 0.01040 -0.00060 0.00060 -0.00060

loop_
_atom_site_label
_atom_site_fract_x
_atom_site_fract_y
_atom_site_fract_z
_atom_site_U_iso_or_equiv
Pd 0.25390 0.74610 0.24610 0.00880
Sb 0.12677 0.12677 0.12677 0.00960
Se 0.63232 0.86768 0.13232 0.01040

loop_
_cod_related_entry_id
_cod_related_entry_database
_cod_related_entry_code
1 AMCSD 0006003
